data_1551759
loop_
_publ_author_name
'SHIBATA, Hiroki'
'MIZUGUCHI, Jin'

_publ_section_title
;
 Crystal Structure of
 4,6-Bis{5-amino-3-tert-butyl-4-[(3-methyl-1,2,4-thiazol-5-yl)diazenyl]-1H-pyrazol-1-yl}-1,3,5-triazin-2(1H)-one
 of the trans form
;
_journal_name_full 'X-ray Structure Analysis Online'
_journal_page_first 67
_journal_paper_doi 10.2116/xraystruct.26.67
_journal_volume 26
_journal_year 2010
_chemical_formula_moiety 'C23 H29 N17 O S2 '
_chemical_formula_sum 'C23 H29 N17 O S2'
_chemical_formula_weight 623.72
_space_group_IT_number 2
_space_group_name_Hall '-P 1'
_space_group_name_H-M_alt 'P -1'
_symmetry_cell_setting triclinic
_symmetry_Int_Tables_number 2
_symmetry_space_group_name_Hall '-P 1'
_symmetry_space_group_name_H-M 'P -1'
_cell_angle_alpha 83.924(6)
_cell_angle_beta 83.276(7)
_cell_angle_gamma 79.140(7)
_cell_formula_units_Z 2
_cell_length_a 6.7561(12)
_cell_length_b 14.054(2)
_cell_length_c 16.203(3)
_cell_measurement_reflns_used 5178
_cell_measurement_temperature 153.1
_cell_measurement_theta_max 67.7
_cell_measurement_theta_min 3.2
_cell_volume 1495.0(4)
_computing_cell_refinement PROCESS-AUTO
_computing_data_collection 'PROCESS-AUTO (Rigaku, 1998)'
_computing_data_reduction
;
          CrystalStructure (Rigaku/MSC & Rigaku, 2006)
;
_computing_molecular_graphics 'ORTEPIII (Burnett & Johnson, 1996)'
_computing_publication_material CrystalStructure
_computing_structure_refinement 'SHELXL97 (Sheldrick, 2008)'
_computing_structure_solution 'SIR2004 (Burla et al., 2003)'
_diffrn_ambient_temperature 153.1
_diffrn_detector_area_resol_mean 10.00
_diffrn_measured_fraction_theta_full 0.959
_diffrn_measured_fraction_theta_max 0.959
_diffrn_measurement_device_type 'Rigaku RAXIS-RAPID'
_diffrn_measurement_method \w
_diffrn_radiation_type 'Cu K\a'
_diffrn_radiation_wavelength 1.54187
_diffrn_reflns_av_R_equivalents 0.132
_diffrn_reflns_limit_h_max 8
_diffrn_reflns_limit_h_min -8
_diffrn_reflns_limit_k_max 15
_diffrn_reflns_limit_k_min -16
_diffrn_reflns_limit_l_max 19
_diffrn_reflns_limit_l_min -19
_diffrn_reflns_number 13862
_diffrn_reflns_theta_full 68.21
_diffrn_reflns_theta_max 68.21
_exptl_absorpt_coefficient_mu 2.043
_exptl_absorpt_correction_T_max 0.980
_exptl_absorpt_correction_T_min 0.416
_exptl_absorpt_correction_type multi-scan
_exptl_absorpt_process_details
;
    Higashi, T. (1995). Program for Absorption Correction.
    Rigaku Corporation, Tokyo, Japan.
;
_exptl_crystal_colour yellow
_exptl_crystal_density_diffrn 1.385
_exptl_crystal_density_method 'not measured'
_exptl_crystal_description needle
_exptl_crystal_F_000 652.00
_exptl_crystal_size_max 0.17
_exptl_crystal_size_mid 0.03
_exptl_crystal_size_min 0.01
_refine_diff_density_max 0.36
_refine_diff_density_min -0.44
_refine_ls_extinction_method none
_refine_ls_goodness_of_fit_ref 0.903
_refine_ls_hydrogen_treatment refall
_refine_ls_number_parameters 397
_refine_ls_number_reflns 5236
_refine_ls_number_restraints 0
_refine_ls_R_factor_gt 0.1373
_refine_ls_shift/su_max 0.0000
_refine_ls_structure_factor_coef Fsqd
_refine_ls_weighting_details 'w = 1/[\s^2^(Fo^2^)+(0.1000P)^2^+0.0000P] where P=(Fo^2^+2Fc^2^)/3'
_refine_ls_weighting_scheme calc
_refine_ls_wR_factor_ref 0.3346
_reflns_number_gt 1154
_reflns_number_total 5236
_reflns_threshold_expression F^2^>2.0\s(F^2^)
_cod_data_source_file 26_67_1.cif
_cod_data_source_block '_0518_YNU'
_cod_original_formula_sum 'C23 H29 N17 O S2 '
_cod_database_code 1551759

loop_
_symmetry_equiv_pos_site_id
_symmetry_equiv_pos_as_xyz
1 +X,+Y,+Z
2 -X,-Y,-Z

loop_
_atom_site_label
_atom_site_type_symbol
_atom_site_fract_x
_atom_site_fract_y
_atom_site_fract_z
_atom_site_U_iso_or_equiv
_atom_site_adp_type
_atom_site_occupancy
_atom_site_symmetry_multiplicity
_atom_site_calc_flag
_atom_site_refinement_flags
S1 S 0.7977(5) 1.03146(18) -0.19941(17) 0.1504(14) Uani 1 1 d .
S2 S 0.8154(5) 0.26213(17) 0.57911(17) 0.1420(13) Uani 1 1 d .
O1 O 0.5419(11) 1.0568(4) 0.4086(4) 0.144(3) Uani 1 1 d .
N1 N 0.7074(14) 1.1765(6) -0.1145(6) 0.151(4) Uani 1 1 d .
N2 N 0.7653(15) 1.1403(6) -0.2519(5) 0.157(4) Uani 1 1 d .
N3 N 0.7474(15) 1.0354(6) -0.0258(6) 0.154(4) Uani 1 1 d .
N4 N 0.7867(13) 0.9393(6) -0.0251(5) 0.142(3) Uani 1 1 d .
N5 N 0.7950(14) 0.7745(5) 0.1594(6) 0.139(3) Uani 1 1 d .
N6 N 0.7503(13) 0.8674(6) 0.1921(6) 0.130(3) Uani 1 1 d .
N7 N 0.7140(13) 0.7901(5) 0.3274(5) 0.123(3) Uani 1 1 d .
N8 N 0.6539(13) 0.9658(5) 0.2999(5) 0.128(3) Uani 1 1 d .
N9 N 0.5986(13) 0.8919(5) 0.4377(5) 0.135(3) Uani 1 1 d .
H9 H 0.5597 0.8957 0.4912 0.162 Uiso 1 1 calc R
N10 N 0.6701(13) 0.7247(5) 0.4621(6) 0.124(3) Uani 1 1 d .
N11 N 0.6210(13) 0.7351(5) 0.5483(5) 0.133(3) Uani 1 1 d .
N12 N 0.7450(12) 0.4772(5) 0.5412(5) 0.125(3) Uani 1 1 d .
N13 N 0.8014(12) 0.4319(5) 0.4727(5) 0.125(3) Uani 1 1 d .
N14 N 0.8953(13) 0.1617(5) 0.5320(5) 0.125(3) Uani 1 1 d .
N15 N 0.9050(13) 0.2779(5) 0.4228(5) 0.129(3) Uani 1 1 d .
N16 N 0.6876(13) 1.0345(5) 0.1393(5) 0.144(3) Uani 1 1 d .
H16M H 0.6837 1.0785 0.0963 0.173 Uiso 1 1 calc R
H16N H 0.6600 1.0528 0.1903 0.173 Uiso 1 1 calc R
N17 N 0.7847(13) 0.5985(5) 0.3720(5) 0.138(3) Uani 1 1 d .
H17M H 0.7924 0.6404 0.3278 0.165 Uiso 1 1 calc R
H17N H 0.8174 0.5357 0.3665 0.165 Uiso 1 1 calc R
C1 C 0.675(2) 1.3147(6) -0.2243(6) 0.179(5) Uani 1 1 d .
H1A H 0.8045 1.3375 -0.2363 0.268 Uiso 1 1 calc R
H1B H 0.5933 1.3492 -0.1789 0.268 Uiso 1 1 calc R
H1C H 0.6021 1.3272 -0.2744 0.268 Uiso 1 1 calc R
C2 C 0.7135(18) 1.2066(7) -0.1987(7) 0.138(4) Uani 1 1 d .
C3 C 0.7472(17) 1.0826(8) -0.1070(7) 0.137(4) Uani 1 1 d .
C4 C 0.7826(17) 0.8964(7) 0.0556(8) 0.134(4) Uani 1 1 d .
C5 C 0.7343(16) 0.9426(8) 0.1274(7) 0.129(4) Uani 1 1 d .
C6 C 0.8161(18) 0.7931(7) 0.0805(7) 0.136(4) Uani 1 1 d .
C7 C 0.7069(16) 0.8760(8) 0.2776(8) 0.122(3) Uani 1 1 d .
C8 C 0.5960(17) 0.9778(8) 0.3798(7) 0.122(4) Uani 1 1 d .
C9 C 0.6630(16) 0.8070(8) 0.4058(7) 0.124(4) Uani 1 1 d .
C10 C 0.7240(15) 0.6299(7) 0.4465(7) 0.115(3) Uani 1 1 d .
C11 C 0.6465(16) 0.6458(6) 0.5860(6) 0.117(3) Uani 1 1 d .
C12 C 0.7095(15) 0.5757(7) 0.5251(6) 0.119(4) Uani 1 1 d .
C13 C 0.8381(17) 0.3311(7) 0.4868(6) 0.124(4) Uani 1 1 d .
C14 C 0.9318(17) 0.1808(7) 0.4543(8) 0.124(4) Uani 1 1 d .
C15 C 1.0144(18) 0.1056(6) 0.3928(6) 0.150(4) Uani 1 1 d .
H15A H 1.1400 0.1209 0.3622 0.224 Uiso 1 1 calc R
H15B H 0.9146 0.1060 0.3535 0.224 Uiso 1 1 calc R
H15C H 1.0422 0.0410 0.4230 0.224 Uiso 1 1 calc R
C16 C 0.867(3) 0.7094(7) 0.0214(8) 0.140(4) Uani 1 1 d .
C17 C 1.065(2) 0.7208(7) -0.0316(7) 0.163(5) Uani 1 1 d .
H17A H 1.1021 0.6687 -0.0691 0.244 Uiso 1 1 calc R
H17B H 1.1726 0.7172 0.0049 0.244 Uiso 1 1 calc R
H17C H 1.0473 0.7839 -0.0645 0.244 Uiso 1 1 calc R
C18 C 0.896(2) 0.6130(6) 0.0773(6) 0.200(6) Uani 1 1 d .
H18A H 0.7827 0.6140 0.1210 0.299 Uiso 1 1 calc R
H18B H 1.0233 0.6050 0.1030 0.299 Uiso 1 1 calc R
H18C H 0.9011 0.5587 0.0434 0.299 Uiso 1 1 calc R
C19 C 0.690(2) 0.7170(7) -0.0293(7) 0.171(5) Uani 1 1 d .
H19A H 0.6861 0.7740 -0.0699 0.256 Uiso 1 1 calc R
H19B H 0.5639 0.7236 0.0080 0.256 Uiso 1 1 calc R
H19C H 0.7051 0.6582 -0.0587 0.256 Uiso 1 1 calc R
C20 C 0.6147(19) 0.6316(7) 0.6783(6) 0.116(3) Uani 1 1 d .
C21 C 0.8061(17) 0.5765(6) 0.7134(6) 0.142(4) Uani 1 1 d .
H21A H 0.8446 0.5132 0.6902 0.213 Uiso 1 1 calc R
H21B H 0.7818 0.5667 0.7742 0.213 Uiso 1 1 calc R
H21C H 0.9156 0.6139 0.6984 0.213 Uiso 1 1 calc R
C22 C 0.4477(17) 0.5703(7) 0.7056(6) 0.143(4) Uani 1 1 d .
H22A H 0.3232 0.6015 0.6810 0.215 Uiso 1 1 calc R
H22B H 0.4218 0.5654 0.7665 0.215 Uiso 1 1 calc R
H22C H 0.4919 0.5051 0.6866 0.215 Uiso 1 1 calc R
C23 C 0.5488(18) 0.7306(6) 0.7175(5) 0.157(5) Uani 1 1 d .
H23A H 0.6599 0.7675 0.7071 0.235 Uiso 1 1 calc R
H23B H 0.5151 0.7187 0.7778 0.235 Uiso 1 1 calc R
H23C H 0.4297 0.7678 0.6923 0.235 Uiso 1 1 calc R

loop_
_atom_site_aniso_label
_atom_site_aniso_U_11
_atom_site_aniso_U_22
_atom_site_aniso_U_33
_atom_site_aniso_U_23
_atom_site_aniso_U_13
_atom_site_aniso_U_12
S1 0.240(4) 0.0874(17) 0.102(2) 0.0087(16) -0.007(2) 0.0089(18)
S2 0.216(3) 0.0779(16) 0.112(2) 0.0121(16) -0.0093(19) 0.0090(16)
O1 0.242(8) 0.067(4) 0.099(5) -0.009(4) 0.009(5) 0.013(4)
N1 0.240(10) 0.070(5) 0.121(8) 0.017(5) -0.020(7) 0.017(5)
N2 0.268(11) 0.078(5) 0.097(7) 0.008(5) 0.010(6) 0.011(6)
N3 0.243(11) 0.081(6) 0.117(7) -0.001(6) -0.004(6) 0.010(6)
N4 0.219(10) 0.080(5) 0.108(7) 0.010(5) -0.010(6) 0.005(5)
N5 0.222(10) 0.070(5) 0.106(7) -0.005(5) 0.000(6) 0.009(5)
N6 0.199(9) 0.069(5) 0.102(7) 0.012(5) -0.008(6) 0.012(5)
N7 0.210(9) 0.061(5) 0.087(6) 0.001(4) -0.008(6) 0.000(5)
N8 0.217(9) 0.061(5) 0.087(6) 0.007(5) -0.003(6) 0.008(5)
N9 0.225(9) 0.064(4) 0.096(6) 0.004(5) 0.002(5) 0.013(5)
N10 0.203(9) 0.056(4) 0.096(7) -0.003(5) -0.003(5) 0.008(5)
N11 0.221(9) 0.076(5) 0.085(6) 0.010(5) -0.009(6) 0.004(5)
N12 0.193(9) 0.074(5) 0.096(6) -0.004(5) -0.016(6) 0.005(5)
N13 0.182(9) 0.064(5) 0.112(7) 0.017(5) -0.025(6) 0.009(5)
N14 0.196(9) 0.074(5) 0.092(6) 0.004(5) -0.012(6) -0.001(5)
N15 0.194(9) 0.072(5) 0.110(7) 0.000(5) -0.016(6) 0.004(5)
N16 0.243(10) 0.062(5) 0.108(6) -0.002(4) -0.002(6) 0.008(5)
N17 0.236(10) 0.071(5) 0.089(6) -0.013(4) -0.001(6) 0.011(5)
C1 0.334(17) 0.066(6) 0.114(8) 0.013(6) -0.025(9) 0.012(7)
C2 0.230(13) 0.080(7) 0.087(8) 0.027(6) -0.031(8) 0.003(7)
C3 0.216(12) 0.078(7) 0.102(9) -0.006(7) -0.004(7) 0.002(6)
C4 0.215(12) 0.072(6) 0.099(8) 0.006(7) -0.009(8) 0.001(6)
C5 0.192(11) 0.074(7) 0.105(9) -0.010(7) -0.010(7) 0.014(6)
C6 0.230(12) 0.068(7) 0.085(8) 0.014(7) 0.012(8) 0.010(6)
C7 0.165(10) 0.088(8) 0.102(9) 0.000(7) -0.002(7) -0.006(6)
C8 0.188(11) 0.086(7) 0.078(8) 0.008(7) 0.001(7) -0.006(7)
C9 0.193(11) 0.081(7) 0.085(8) -0.010(6) -0.011(7) 0.009(6)
C10 0.160(10) 0.078(7) 0.102(8) -0.005(7) -0.020(7) -0.006(6)
C11 0.189(10) 0.066(6) 0.080(7) 0.017(6) -0.010(6) 0.004(5)
C12 0.190(11) 0.061(6) 0.092(8) 0.007(6) -0.017(7) 0.008(6)
C13 0.190(11) 0.064(6) 0.107(8) 0.002(6) -0.031(7) 0.008(6)
C14 0.184(11) 0.073(7) 0.105(8) 0.016(7) -0.019(7) -0.006(6)
C15 0.254(13) 0.062(5) 0.115(8) -0.007(6) -0.008(8) 0.013(6)
C16 0.221(15) 0.074(7) 0.105(10) 0.000(7) -0.008(9) 0.017(7)
C17 0.218(14) 0.107(8) 0.144(10) -0.033(7) 0.012(10) 0.014(8)
C18 0.389(19) 0.058(6) 0.120(9) -0.008(6) -0.007(9) 0.032(8)
C19 0.269(17) 0.091(7) 0.136(10) -0.009(7) -0.016(10) 0.004(8)
C20 0.174(11) 0.086(7) 0.075(7) -0.003(6) -0.005(7) 0.007(7)
C21 0.198(12) 0.106(7) 0.102(7) 0.017(6) -0.020(7) 0.017(7)
C22 0.184(12) 0.095(7) 0.136(9) 0.009(6) -0.016(8) 0.001(7)
C23 0.269(14) 0.084(6) 0.091(7) -0.004(6) -0.003(7) 0.023(7)

loop_
_atom_type_symbol
_atom_type_description
_atom_type_scat_dispersion_real
_atom_type_scat_dispersion_imag
_atom_type_scat_source
C C 0.018 0.009
;
International Tables for Crystallography
(1992, Vol. C, Tables 4.2.6.8 and 6.1.1.4)
;
H H 0.000 0.000
;
International Tables for Crystallography
(1992, Vol. C, Table 6.1.1.4)
;
O O 0.049 0.032
;
International Tables for Crystallography
(1992, Vol. C, Tables 4.2.6.8 and 6.1.1.4)
;
N N 0.031 0.018
;
International Tables for Crystallography
(1992, Vol. C, Tables 4.2.6.8 and 6.1.1.4)
;
S S 0.333 0.557
;
International Tables for Crystallography
(1992, Vol. C, Tables 4.2.6.8 and 6.1.1.4)
;

loop_
_geom_angle_atom_site_label_1
_geom_angle_atom_site_label_2
_geom_angle_atom_site_label_3
_geom_angle
N2 S1 C3 91.1(5)
N14 S2 C13 91.0(5)
C3 N1 C2 107.8(10)
C2 N2 S1 108.8(6)
N4 N3 C3 113.0(9)
N3 N4 C4 110.8(9)
C6 N5 N6 104.8(8)
C7 N6 C5 127.5(9)
C7 N6 N5 121.2(9)
C5 N6 N5 110.9(9)
C9 N7 C7 110.6(9)
C7 N8 C8 118.1(9)
C9 N9 C8 116.4(9)
C9 N9 H9 121.8
C8 N9 H9 121.8
C10 N10 C9 128.5(9)
C10 N10 N11 111.7(8)
C9 N10 N11 119.8(8)
C11 N11 N10 106.2(7)
N13 N12 C12 112.3(8)
N12 N13 C13 113.8(8)
C14 N14 S2 110.9(7)
C13 N15 C14 107.2(8)
C5 N16 H16M 120.0
C5 N16 H16N 120.0
H16M N16 H16N 120.0
C10 N17 H17M 120.0
C10 N17 H17N 120.0
H17M N17 H17N 120.0
C2 C1 H1A 109.5
C2 C1 H1B 109.5
H1A C1 H1B 109.5
C2 C1 H1C 109.5
H1A C1 H1C 109.5
H1B C1 H1C 109.5
N2 C2 N1 118.2(8)
N2 C2 C1 123.4(9)
N1 C2 C1 118.2(10)
N1 C3 N3 117.8(10)
N1 C3 S1 114.1(9)
N3 C3 S1 128.1(8)
N4 C4 C5 127.0(9)
N4 C4 C6 126.4(10)
C5 C4 C6 106.6(10)
N16 C5 C4 131.1(10)
N16 C5 N6 124.1(10)
C4 C5 N6 104.9(9)
N5 C6 C4 112.7(10)
N5 C6 C16 120.7(8)
C4 C6 C16 126.6(10)
N8 C7 N7 128.2(10)
N8 C7 N6 115.7(10)
N7 C7 N6 115.9(9)
O1 C8 N8 124.7(9)
O1 C8 N9 117.2(9)
N8 C8 N9 118.1(9)
N7 C9 N9 128.4(10)
N7 C9 N10 115.4(9)
N9 C9 N10 116.1(9)
N17 C10 N10 125.0(10)
N17 C10 C12 129.0(9)
N10 C10 C12 105.9(10)
N11 C11 C12 110.0(8)
N11 C11 C20 119.7(9)
C12 C11 C20 130.3(7)
N12 C12 C11 126.1(9)
N12 C12 C10 127.7(10)
C11 C12 C10 106.2(8)
N15 C13 N13 119.1(9)
N15 C13 S2 112.6(7)
N13 C13 S2 128.3(8)
N14 C14 N15 118.3(10)
N14 C14 C15 124.7(8)
N15 C14 C15 117.0(9)
C14 C15 H15A 109.5
C14 C15 H15B 109.5
H15A C15 H15B 109.5
C14 C15 H15C 109.5
H15A C15 H15C 109.5
H15B C15 H15C 109.5
C19 C16 C17 113.5(11)
C19 C16 C6 107.5(10)
C17 C16 C6 107.6(10)
C19 C16 C18 110.8(12)
C17 C16 C18 110.1(11)
C6 C16 C18 107.0(8)
C16 C17 H17A 109.5
C16 C17 H17B 109.5
H17A C17 H17B 109.5
C16 C17 H17C 109.5
H17A C17 H17C 109.5
H17B C17 H17C 109.5
C16 C18 H18A 109.5
C16 C18 H18B 109.5
H18A C18 H18B 109.5
C16 C18 H18C 109.5
H18A C18 H18C 109.5
H18B C18 H18C 109.5
C16 C19 H19A 109.5
C16 C19 H19B 109.5
H19A C19 H19B 109.5
C16 C19 H19C 109.5
H19A C19 H19C 109.5
H19B C19 H19C 109.5
C11 C20 C21 110.5(9)
C11 C20 C22 110.4(9)
C21 C20 C22 106.9(8)
C11 C20 C23 111.4(8)
C21 C20 C23 109.6(9)
C22 C20 C23 107.9(8)
C20 C21 H21A 109.5
C20 C21 H21B 109.5
H21A C21 H21B 109.5
C20 C21 H21C 109.5
H21A C21 H21C 109.5
H21B C21 H21C 109.5
C20 C22 H22A 109.5
C20 C22 H22B 109.5
H22A C22 H22B 109.5
C20 C22 H22C 109.5
H22A C22 H22C 109.5
H22B C22 H22C 109.5
C20 C23 H23A 109.5
C20 C23 H23B 109.5
H23A C23 H23B 109.5
C20 C23 H23C 109.5
H23A C23 H23C 109.5
H23B C23 H23C 109.5

loop_
_geom_bond_atom_site_label_1
_geom_bond_atom_site_label_2
_geom_bond_distance
S1 N2 1.659(7)
S1 C3 1.700(10)
S2 N14 1.646(7)
S2 C13 1.702(10)
O1 C8 1.225(10)
N1 C3 1.292(10)
N1 C2 1.383(11)
N2 C2 1.307(11)
N3 N4 1.326(9)
N3 C3 1.410(12)
N4 C4 1.380(11)
N5 C6 1.275(10)
N5 N6 1.428(9)
N6 C7 1.395(11)
N6 C5 1.406(11)
N7 C9 1.311(10)
N7 C7 1.376(11)
N8 C7 1.321(10)
N8 C8 1.327(11)
N9 C9 1.328(10)
N9 C8 1.447(10)
N9 H9 0.8800
N10 C10 1.356(10)
N10 C9 1.393(11)
N10 N11 1.413(9)
N11 C11 1.327(9)
N12 N13 1.319(8)
N12 C12 1.362(9)
N13 C13 1.390(10)
N14 C14 1.265(10)
N15 C13 1.329(10)
N15 C14 1.392(10)
N16 C5 1.300(10)
N16 H16M 0.8800
N16 H16N 0.8800
N17 C10 1.323(10)
N17 H17M 0.8800
N17 H17N 0.8800
C1 C2 1.514(11)
C1 H1A 0.9800
C1 H1B 0.9800
C1 H1C 0.9800
C4 C5 1.369(12)
C4 C6 1.448(11)
C6 C16 1.558(13)
C10 C12 1.417(11)
C11 C12 1.440(11)
C11 C20 1.483(11)
C14 C15 1.514(11)
C15 H15A 0.9800
C15 H15B 0.9800
C15 H15C 0.9800
C16 C19 1.512(15)
C16 C17 1.525(14)
C16 C18 1.542(12)
C17 H17A 0.9800
C17 H17B 0.9800
C17 H17C 0.9800
C18 H18A 0.9800
C18 H18B 0.9800
C18 H18C 0.9800
C19 H19A 0.9800
C19 H19B 0.9800
C19 H19C 0.9800
C20 C21 1.515(12)
C20 C22 1.543(13)
C20 C23 1.557(11)
C21 H21A 0.9800
C21 H21B 0.9800
C21 H21C 0.9800
C22 H22A 0.9800
C22 H22B 0.9800
C22 H22C 0.9800
C23 H23A 0.9800
C23 H23B 0.9800
C23 H23C 0.9800

loop_
_geom_hbond_atom_site_label_D
_geom_hbond_atom_site_label_H
_geom_hbond_atom_site_label_A
_geom_hbond_site_symmetry_A
_geom_hbond_distance_DA
_geom_hbond_distance_DH
_geom_hbond_distance_HA
_geom_hbond_angle_DHA
_geom_hbond_publ_flag
N9 H9 O1 2_676 2.681(9) 0.880 1.830 162.3 no
N9 H9 N11 . 2.682(10) 0.880 2.328 104.1 no
N16 H16M N3 . 2.657(12) 0.880 2.102 120.2 no
N16 H16N N8 . 2.678(11) 0.880 2.049 127.7 no
N17 H17M N7 . 2.681(9) 0.880 2.071 125.7 no
N17 H17N N13 . 2.700(9) 0.880 2.140 120.9 no
